data_4122898
loop_
_publ_author_name
'Browning, Charles'
'Hudson, Joshua M.'
'Reinheimer, Eric W.'
'Kuo, Fang-Ling'
'McDougald, Jr, Roy N'
'Raba\^a, Hassan'
'Pan, Hongjun'
'Bacsa, John'
'Wang, Xiaoping'
'Dunbar, Kim R.'
'Shepherd, Nigel D.'
'Omary, Mohammad A.'

_publ_section_title
;
 Synthesis, Spectroscopic Properties, and Photoconductivity of Black
 Absorbers Consisting of Pt(Bipyridine)(Dithiolate) Charge Transfer
 Complexes in the Presence and Absence of Nitrofluorenone Acceptors.
;
_journal_name_full 'Journal of the American Chemical Society'
_journal_page_first 141107065104007
_journal_paper_doi 10.1021/ja506583k
_journal_year 2014
_chemical_formula_moiety 'C25 H30 N2 Pt S2, C13 H4 N4 O9, 0.5(C6 H6)'
_chemical_formula_sum 'C41 H37 N6 O9 Pt S2'
_chemical_formula_weight 1016.98
_chemical_name_common 'Pt(tdt)(dbbpy)[TENF], 0.5benzene'
_chemical_name_systematic
; 
{(3,4-Toluenedithiolato)-(4,4'-di-t-butyl-2,2'-bipyridine)-platinum(ii)} 
{2,4,5,7-Tetranitro-9-fluorenone}, half benzene solvate
;
_space_group_IT_number 14
_symmetry_cell_setting monoclinic
_symmetry_space_group_name_Hall '-P 2yn'
_symmetry_space_group_name_H-M 'P 1 21/n 1'
_atom_sites_solution_hydrogens geom
_atom_sites_solution_primary direct
_atom_sites_solution_secondary difmap
_audit_creation_method SHELXL-97
_cell_angle_alpha 90.00
_cell_angle_beta 109.190(1)
_cell_angle_gamma 90.00
_cell_formula_units_Z 4
_cell_length_a 23.128(2)
_cell_length_b 7.1640(6)
_cell_length_c 25.474(2)
_cell_measurement_reflns_used 8846
_cell_measurement_temperature 100(2)
_cell_measurement_theta_max 24.64
_cell_measurement_theta_min 2.40
_cell_volume 3986.2(6)
_computing_cell_refinement APEX2
_computing_data_collection APEX2
_computing_data_reduction APEX2
_computing_structure_refinement 'SHELXL-97 (Sheldrick, 1997)'
_computing_structure_solution 'SHELXS-97 (Sheldrick, 1990)'
_diffrn_ambient_temperature 100(2)
_diffrn_measured_fraction_theta_full 0.999
_diffrn_measured_fraction_theta_max 0.999
_diffrn_measurement_device_type 'Bruker SMART APEX II CCD'
_diffrn_measurement_method '\w scans'
_diffrn_radiation_monochromator graphite
_diffrn_radiation_source 'fine-focus sealed tube'
_diffrn_radiation_type MoK\a
_diffrn_radiation_wavelength 0.71073
_diffrn_reflns_av_R_equivalents 0.0920
_diffrn_reflns_av_sigmaI/netI 0.0657
_diffrn_reflns_limit_h_max 27
_diffrn_reflns_limit_h_min -27
_diffrn_reflns_limit_k_max 8
_diffrn_reflns_limit_k_min -8
_diffrn_reflns_limit_l_max 30
_diffrn_reflns_limit_l_min -30
_diffrn_reflns_number 41047
_diffrn_reflns_theta_full 25.36
_diffrn_reflns_theta_max 25.36
_diffrn_reflns_theta_min 1.45
_exptl_absorpt_coefficient_mu 3.690
_exptl_absorpt_correction_T_max 0.8428
_exptl_absorpt_correction_T_min 0.5423
_exptl_absorpt_correction_type multi-scan
_exptl_absorpt_process_details SADABS
_exptl_crystal_colour purple
_exptl_crystal_density_diffrn 1.695
_exptl_crystal_density_method 'not measured'
_exptl_crystal_description needle
_exptl_crystal_F_000 2028
_exptl_crystal_size_max 0.19
_exptl_crystal_size_mid 0.07
_exptl_crystal_size_min 0.05
_refine_diff_density_max 1.869
_refine_diff_density_min -0.988
_refine_diff_density_rms 0.138
_refine_ls_extinction_method none
_refine_ls_goodness_of_fit_ref 1.041
_refine_ls_hydrogen_treatment constr
_refine_ls_matrix_type full
_refine_ls_number_parameters 559
_refine_ls_number_reflns 7294
_refine_ls_number_restraints 38
_refine_ls_restrained_S_all 1.044
_refine_ls_R_factor_all 0.0833
_refine_ls_R_factor_gt 0.0480
_refine_ls_shift/su_max 0.001
_refine_ls_shift/su_mean 0.000
_refine_ls_structure_factor_coef Fsqd
_refine_ls_weighting_details 'calc w=1/[\s^2^(Fo^2^)+(0.0553P)^2^+13.2857P] where P=(Fo^2^+2Fc^2^)/3'
_refine_ls_weighting_scheme calc
_refine_ls_wR_factor_gt 0.1076
_refine_ls_wR_factor_ref 0.1236
_reflns_number_gt 5110
_reflns_number_total 7294
_reflns_threshold_expression >2sigma(I)
_cod_data_source_file ja506583k_si_001.cif
_cod_data_source_block compound4
_cod_original_cell_volume 3986.1(6)
_cod_original_sg_symbol_H-M 'P 2(1)/n '
_cod_database_code 4122898

loop_
_symmetry_equiv_pos_as_xyz
'x, y, z'
'-x+1/2, y+1/2, -z+1/2'
'-x, -y, -z'
'x-1/2, -y-1/2, z-1/2'

loop_
_atom_site_label
_atom_site_type_symbol
_atom_site_fract_x
_atom_site_fract_y
_atom_site_fract_z
_atom_site_U_iso_or_equiv
_atom_site_adp_type
_atom_site_occupancy
_atom_site_symmetry_multiplicity
_atom_site_calc_flag
_atom_site_refinement_flags
_atom_site_disorder_assembly
_atom_site_disorder_group
Pt1 Pt 0.116796(14) 0.56107(4) 0.386269(14) 0.03374(12) Uani 1 1 d D . .
S1 S 0.11785(10) 0.4774(3) 0.30173(9) 0.0392(5) Uani 1 1 d . A .
S2 S 0.01499(10) 0.5124(3) 0.35749(12) 0.0512(6) Uani 1 1 d . A .
N1 N 0.20887(17) 0.6170(8) 0.4166(2) 0.0297(15) Uiso 0.510(5) 1 d PGD A 1
C1 C 0.2474(2) 0.6157(16) 0.38474(19) 0.043(13) Uiso 0.510(5) 1 d PGD A 1
H1 H 0.2316 0.5859 0.3463 0.052 Uiso 0.510(5) 1 calc PR A 1
C2 C 0.3092(2) 0.6580(17) 0.4091(2) 0.028(2) Uiso 0.510(5) 1 d PGD A 1
H2 H 0.3355 0.6570 0.3873 0.034 Uiso 0.510(5) 1 calc PR A 1
C3 C 0.33231(18) 0.7016(10) 0.4653(2) 0.0334(18) Uiso 0.510(5) 1 d PGD A 1
C4 C 0.2937(2) 0.7029(16) 0.49720(18) 0.036(2) Uiso 0.510(5) 1 d PGD A 1
H4 H 0.3096 0.7327 0.5356 0.043 Uiso 0.510(5) 1 calc PR A 1
C5 C 0.2320(2) 0.6606(15) 0.4729(2) 0.032(2) Uiso 0.510(5) 1 d PGD A 1
N1B N 0.20887(17) 0.6170(8) 0.4166(2) 0.0297(15) Uiso 0.490(5) 1 d PDU A 2
C1B C 0.2483(4) 0.591(3) 0.3882(5) 0.015(7) Uiso 0.490(5) 1 d PDU A 2
H1B H 0.2330 0.5497 0.3508 0.018 Uiso 0.490(5) 1 calc PR A 2
C2B C 0.3101(4) 0.624(2) 0.4121(4) 0.028(2) Uiso 0.490(5) 1 d PDU A 2
H2B H 0.3375 0.5949 0.3925 0.034 Uiso 0.490(5) 1 calc PR A 2
C3B C 0.33231(18) 0.7016(10) 0.4653(2) 0.0334(18) Uiso 0.490(5) 1 d PDU A 2
C4B C 0.2893(4) 0.745(2) 0.4915(5) 0.036(2) Uiso 0.490(5) 1 d PDU A 2
H4B H 0.3032 0.8046 0.5268 0.043 Uiso 0.490(5) 1 calc PR A 2
C5B C 0.2267(4) 0.705(2) 0.4678(4) 0.032(2) Uiso 0.490(5) 1 d PDU A 2
C11 C 0.4015(4) 0.7319(13) 0.4932(4) 0.042(2) Uani 1 1 d . . .
C12 C 0.4334(4) 0.7827(17) 0.4511(4) 0.067(3) Uani 1 1 d . A .
H12A H 0.4116 0.8865 0.4279 0.100 Uiso 1 1 calc R . .
H12B H 0.4331 0.6743 0.4275 0.100 Uiso 1 1 calc R . .
H12C H 0.4758 0.8196 0.4709 0.100 Uiso 1 1 calc R . .
C13 C 0.4272(4) 0.5479(14) 0.5227(5) 0.062(3) Uani 1 1 d . A .
H13A H 0.4077 0.5200 0.5506 0.094 Uiso 1 1 calc R . .
H13B H 0.4715 0.5596 0.5408 0.094 Uiso 1 1 calc R . .
H13C H 0.4187 0.4466 0.4953 0.094 Uiso 1 1 calc R . .
C14 C 0.4154(4) 0.8889(12) 0.5370(3) 0.039(2) Uani 1 1 d . A .
H14A H 0.3935 0.8647 0.5633 0.059 Uiso 1 1 calc R . .
H14B H 0.4021 1.0088 0.5184 0.059 Uiso 1 1 calc R . .
H14C H 0.4596 0.8931 0.5570 0.059 Uiso 1 1 calc R . .
N2 N 0.1318(5) 0.6180(15) 0.4700(2) 0.029(3) Uani 0.510(5) 1 d PGDU A 1
C6 C 0.1917(4) 0.6558(15) 0.5028(4) 0.027(3) Uani 0.510(5) 1 d PGDU A 1
C7 C 0.2050(3) 0.6998(15) 0.5586(3) 0.033(2) Uani 0.510(5) 1 d PGDU A 1
H7A H 0.2459 0.7256 0.5810 0.040 Uiso 0.510(5) 1 calc PR A 1
C8 C 0.1583(4) 0.7059(15) 0.5817(2) 0.034(2) Uani 0.510(5) 1 d PGDU A 1
C9 C 0.0983(4) 0.6681(17) 0.5489(4) 0.041(3) Uani 0.510(5) 1 d PGDU A 1
H9A H 0.0664 0.6723 0.5647 0.050 Uiso 0.510(5) 1 calc PR A 1
C10 C 0.0851(3) 0.6241(17) 0.4931(3) 0.039(4) Uani 0.510(5) 1 d PGDU A 1
H10A H 0.0441 0.5983 0.4706 0.047 Uiso 0.510(5) 1 calc PR A 1
C15 C 0.1755(8) 0.755(2) 0.6462(8) 0.042(3) Uani 0.510(5) 1 d P A 1
C16 C 0.2267(8) 0.908(3) 0.6625(8) 0.051(4) Uani 0.510(5) 1 d P A 1
H16A H 0.2337 0.9482 0.7008 0.076 Uiso 0.510(5) 1 calc PR A 1
H16B H 0.2138 1.0148 0.6374 0.076 Uiso 0.510(5) 1 calc PR A 1
H16C H 0.2647 0.8560 0.6594 0.076 Uiso 0.510(5) 1 calc PR A 1
C17 C 0.1981(7) 0.581(2) 0.6799(6) 0.039(4) Uani 0.510(5) 1 d P A 1
H17A H 0.2112 0.6122 0.7195 0.058 Uiso 0.510(5) 1 calc PR A 1
H17B H 0.2327 0.5295 0.6706 0.058 Uiso 0.510(5) 1 calc PR A 1
H17C H 0.1650 0.4891 0.6714 0.058 Uiso 0.510(5) 1 calc PR A 1
C18 C 0.1191(18) 0.836(6) 0.6594(16) 0.036(7) Uani 0.510(5) 1 d P A 1
H18A H 0.0854 0.7455 0.6481 0.054 Uiso 0.510(5) 1 calc PR A 1
H18B H 0.1061 0.9526 0.6390 0.054 Uiso 0.510(5) 1 calc PR A 1
H18C H 0.1303 0.8596 0.6994 0.054 Uiso 0.510(5) 1 calc PR A 1
N2B N 0.1206(5) 0.6826(18) 0.4611(4) 0.029(3) Uani 0.490(5) 1 d PD A 2
C6B C 0.1793(5) 0.739(2) 0.4903(5) 0.027(3) Uani 0.490(5) 1 d PD A 2
C7B C 0.1871(5) 0.838(2) 0.5391(5) 0.033(2) Uani 0.490(5) 1 d PD A 2
H7BA H 0.2264 0.8855 0.5594 0.040 Uiso 0.490(5) 1 calc PR A 2
C8B C 0.1385(5) 0.869(2) 0.5590(5) 0.034(2) Uani 0.490(5) 1 d PD A 2
C9B C 0.0816(5) 0.795(2) 0.5302(6) 0.041(3) Uani 0.490(5) 1 d PD A 2
H9BA H 0.0491 0.8042 0.5451 0.050 Uiso 0.490(5) 1 calc PR A 2
C10B C 0.0722(6) 0.708(2) 0.4798(6) 0.039(4) Uani 0.490(5) 1 d PD A 2
H10B H 0.0325 0.6654 0.4583 0.047 Uiso 0.490(5) 1 calc PR A 2
C15B C 0.1458(8) 0.980(2) 0.6116(8) 0.042(3) Uani 0.490(5) 1 d P A 2
C16B C 0.2105(8) 1.050(3) 0.6388(9) 0.051(4) Uani 0.490(5) 1 d P A 2
H16D H 0.2220 1.1304 0.6126 0.076 Uiso 0.490(5) 1 calc PR A 2
H16E H 0.2387 0.9443 0.6493 0.076 Uiso 0.490(5) 1 calc PR A 2
H16F H 0.2126 1.1224 0.6721 0.076 Uiso 0.490(5) 1 calc PR A 2
C17B C 0.132(2) 0.847(7) 0.651(2) 0.073(17) Uani 0.490(5) 1 d P A 2
H17D H 0.1567 0.7341 0.6551 0.109 Uiso 0.490(5) 1 calc PR A 2
H17E H 0.0882 0.8127 0.6373 0.109 Uiso 0.490(5) 1 calc PR A 2
H17F H 0.1408 0.9068 0.6878 0.109 Uiso 0.490(5) 1 calc PR A 2
C18B C 0.0990(10) 1.138(3) 0.5990(10) 0.064(6) Uani 0.490(5) 1 d P A 2
H18D H 0.1179 1.2527 0.5917 0.095 Uiso 0.490(5) 1 calc PR A 2
H18E H 0.0850 1.1563 0.6310 0.095 Uiso 0.490(5) 1 calc PR A 2
H18F H 0.0640 1.1051 0.5663 0.095 Uiso 0.490(5) 1 calc PR A 2
C19 C 0.0430(4) 0.4294(12) 0.2629(4) 0.050(2) Uani 1 1 d . . .
C20 C -0.0031(5) 0.4464(12) 0.2858(5) 0.057(3) Uani 1 1 d . A .
C21 C -0.0640(5) 0.4156(14) 0.2521(5) 0.069(3) Uani 1 1 d . . .
H21A H -0.0962 0.4334 0.2670 0.083 Uiso 1 1 calc R A .
C22 C -0.0773(6) 0.3599(13) 0.1978(5) 0.079(4) Uani 1 1 d . A .
C23 C -0.0312(5) 0.3385(14) 0.1728(5) 0.067(3) Uani 1 1 d . . .
H23A H -0.0400 0.2997 0.1353 0.081 Uiso 1 1 calc R A .
C24 C 0.0264(5) 0.3774(13) 0.2064(4) 0.065(3) Uani 1 1 d . A .
H24A H 0.0583 0.3690 0.1906 0.078 Uiso 1 1 calc R . .
C25 C -0.1395(6) 0.322(2) 0.1595(7) 0.107(5) Uani 1 1 d . . .
H25A H -0.1645 0.2696 0.1804 0.161 Uiso 1 1 calc R A .
H25B H -0.1373 0.2323 0.1311 0.161 Uiso 1 1 calc R . .
H25C H -0.1580 0.4383 0.1415 0.161 Uiso 1 1 calc R . .
N3 N 0.2893(4) 1.1715(11) 0.4395(3) 0.052(2) Uani 1 1 d . . .
N4 N 0.1972(3) 1.0574(10) 0.2416(3) 0.0395(16) Uani 1 1 d . . .
N5 N 0.0888(3) 0.8089(10) 0.1790(3) 0.0334(15) Uani 1 1 d . . .
N6 N -0.1163(3) 0.8321(11) 0.1915(3) 0.0441(18) Uani 1 1 d . . .
O1 O 0.2813(3) 1.2001(9) 0.4839(3) 0.0619(19) Uani 1 1 d . . .
O2 O 0.3380(3) 1.1863(10) 0.4306(3) 0.0609(19) Uani 1 1 d . . .
O3 O 0.2453(3) 1.0029(10) 0.2360(2) 0.0558(18) Uani 1 1 d . . .
O4 O 0.1548(3) 1.1296(8) 0.2055(2) 0.0396(14) Uani 1 1 d . . .
O5 O 0.1399(2) 0.7464(7) 0.2048(2) 0.0348(13) Uani 1 1 d . . .
O6 O 0.0663(3) 0.8182(10) 0.1285(2) 0.0513(17) Uani 1 1 d . . .
O7 O -0.1354(3) 0.8036(10) 0.1418(3) 0.0492(16) Uani 1 1 d . . .
O8 O -0.1492(3) 0.8385(12) 0.2210(3) 0.065(2) Uani 1 1 d . . .
O9 O 0.0462(3) 1.0249(8) 0.3922(2) 0.0446(15) Uani 1 1 d . . .
C26 C 0.1315(4) 1.0258(9) 0.3570(4) 0.036(2) Uani 1 1 d . . .
C27 C 0.1798(5) 1.0832(10) 0.4017(4) 0.044(2) Uani 1 1 d . . .
H27A H 0.1756 1.1054 0.4370 0.052 Uiso 1 1 calc R . .
C28 C 0.2347(4) 1.1067(11) 0.3924(4) 0.041(2) Uani 1 1 d . . .
C29 C 0.2412(4) 1.0946(11) 0.3409(3) 0.0353(19) Uani 1 1 d . . .
H29A H 0.2793 1.1209 0.3359 0.042 Uiso 1 1 calc R . .
C30 C 0.1908(4) 1.0434(10) 0.2966(3) 0.0312(17) Uani 1 1 d . . .
C31 C 0.1347(4) 0.9985(10) 0.3033(3) 0.0301(18) Uani 1 1 d . . .
C32 C 0.0742(3) 0.9353(10) 0.2662(3) 0.0291(16) Uani 1 1 d . . .
C33 C 0.0502(3) 0.8682(11) 0.2121(3) 0.0287(17) Uani 1 1 d . . .
C34 C -0.0120(3) 0.8359(10) 0.1875(3) 0.0285(17) Uani 1 1 d . . .
H34A H -0.0280 0.7951 0.1500 0.034 Uiso 1 1 calc R . .
C35 C -0.0502(4) 0.8638(11) 0.2183(3) 0.0351(19) Uani 1 1 d . . .
C36 C -0.0287(4) 0.9158(11) 0.2739(3) 0.0362(19) Uani 1 1 d . . .
H36A H -0.0551 0.9261 0.2955 0.043 Uiso 1 1 calc R . .
C37 C 0.0325(4) 0.9513(10) 0.2959(3) 0.0315(17) Uani 1 1 d . . .
C38 C 0.0673(4) 1.0032(11) 0.3550(3) 0.037(2) Uani 1 1 d . . .
C1S C 0.0973(8) 1.268(3) 0.5756(11) 0.106(11) Uani 0.50 1 d PG B 1
H1S H 0.0565 1.2277 0.5696 0.127 Uiso 0.50 1 calc PR B 1
C2S C 0.1323(11) 1.338(3) 0.6271(9) 0.074(7) Uani 0.50 1 d PG B 1
H2S H 0.1155 1.3453 0.6564 0.088 Uiso 0.50 1 calc PR B 1
C3S C 0.1920(10) 1.397(2) 0.6358(8) 0.118(12) Uani 0.50 1 d PG B 1
H3S H 0.2160 1.4445 0.6710 0.142 Uiso 0.50 1 calc PR B 1
C4S C 0.2166(8) 1.386(2) 0.5929(11) 0.109(11) Uani 0.50 1 d PG B 1
H4S H 0.2574 1.4260 0.5988 0.131 Uiso 0.50 1 calc PR B 1
C5S C 0.1816(13) 1.316(3) 0.5414(8) 0.097(10) Uani 0.50 1 d PG B 1
H5S H 0.1984 1.3083 0.5121 0.116 Uiso 0.50 1 calc PR B 1
C6S C 0.1219(12) 1.257(2) 0.5327(7) 0.120(12) Uani 0.50 1 d PG B 1
H6S H 0.0979 1.2092 0.4975 0.144 Uiso 0.50 1 calc PR B 1

loop_
_atom_site_aniso_label
_atom_site_aniso_U_11
_atom_site_aniso_U_22
_atom_site_aniso_U_33
_atom_site_aniso_U_23
_atom_site_aniso_U_13
_atom_site_aniso_U_12
Pt1 0.03146(17) 0.02493(16) 0.0441(2) 0.00234(16) 0.01135(13) -0.00516(15)
S1 0.0410(12) 0.0323(11) 0.0354(11) 0.0061(9) 0.0005(9) 0.0106(9)
S2 0.0323(12) 0.0397(13) 0.0769(18) 0.0031(12) 0.0115(12) -0.0097(9)
C11 0.033(5) 0.050(6) 0.047(5) -0.013(4) 0.018(4) -0.009(4)
C12 0.046(6) 0.103(9) 0.060(7) -0.041(6) 0.030(5) -0.030(6)
C13 0.039(5) 0.054(6) 0.086(8) -0.014(6) 0.009(5) 0.005(5)
C14 0.027(4) 0.049(6) 0.041(5) -0.007(4) 0.010(4) -0.009(4)
N2 0.024(5) 0.009(8) 0.055(5) 0.004(5) 0.015(4) 0.007(5)
C6 0.025(6) 0.021(8) 0.035(6) 0.013(6) 0.010(5) 0.001(6)
C7 0.028(5) 0.031(6) 0.045(6) -0.001(5) 0.017(5) -0.001(5)
C8 0.032(5) 0.032(6) 0.042(6) 0.002(5) 0.019(4) 0.005(5)
C9 0.030(5) 0.041(8) 0.060(7) 0.004(6) 0.024(5) 0.007(6)
C10 0.030(6) 0.040(10) 0.051(7) 0.007(7) 0.019(6) 0.001(7)
C15 0.041(7) 0.032(7) 0.059(8) -0.003(6) 0.025(6) 0.003(5)
C16 0.039(7) 0.055(9) 0.057(9) -0.022(7) 0.014(7) 0.000(7)
C17 0.030(8) 0.053(11) 0.031(8) 0.013(8) 0.007(7) 0.008(8)
C18 0.035(13) 0.043(13) 0.043(15) 0.006(12) 0.029(13) 0.012(10)
N2B 0.024(5) 0.009(8) 0.055(5) 0.004(5) 0.015(4) 0.007(5)
C6B 0.025(6) 0.021(8) 0.035(6) 0.013(6) 0.010(5) 0.001(6)
C7B 0.028(5) 0.031(6) 0.045(6) -0.001(5) 0.017(5) -0.001(5)
C8B 0.032(5) 0.032(6) 0.042(6) 0.002(5) 0.019(4) 0.005(5)
C9B 0.030(5) 0.041(8) 0.060(7) 0.004(6) 0.024(5) 0.007(6)
C10B 0.030(6) 0.040(10) 0.051(7) 0.007(7) 0.019(6) 0.001(7)
C15B 0.041(7) 0.032(7) 0.059(8) -0.003(6) 0.025(6) 0.003(5)
C16B 0.039(7) 0.055(9) 0.057(9) -0.022(7) 0.014(7) 0.000(7)
C17B 0.09(3) 0.08(2) 0.08(2) -0.055(19) 0.07(2) -0.018(18)
C18B 0.071(15) 0.047(12) 0.102(18) 0.002(12) 0.069(14) -0.001(11)
C19 0.055(6) 0.025(4) 0.054(6) 0.009(4) -0.003(5) 0.002(4)
C20 0.055(6) 0.022(4) 0.084(7) 0.007(5) 0.010(5) -0.003(5)
C21 0.041(6) 0.043(6) 0.101(9) 0.014(6) -0.004(6) -0.009(5)
C22 0.071(8) 0.023(5) 0.091(9) 0.010(5) -0.042(7) -0.010(5)
C23 0.058(7) 0.034(6) 0.099(9) 0.013(6) 0.010(7) 0.018(5)
C24 0.068(7) 0.034(5) 0.065(7) 0.001(5) -0.015(6) 0.013(5)
C25 0.074(9) 0.088(10) 0.165(15) 0.002(10) 0.047(10) 0.001(8)
N3 0.072(6) 0.042(5) 0.032(5) 0.005(4) 0.003(4) -0.016(4)
N4 0.042(4) 0.045(4) 0.034(4) 0.001(4) 0.015(3) -0.006(4)
N5 0.032(4) 0.043(4) 0.029(4) 0.002(3) 0.016(3) 0.004(3)
N6 0.039(4) 0.046(5) 0.054(5) 0.006(4) 0.025(4) 0.016(4)
O1 0.088(5) 0.049(4) 0.042(4) -0.005(3) 0.012(4) -0.014(4)
O2 0.060(5) 0.062(5) 0.051(4) 0.011(3) 0.006(4) -0.020(4)
O3 0.037(3) 0.089(6) 0.045(4) 0.001(3) 0.019(3) -0.005(3)
O4 0.049(4) 0.040(3) 0.030(3) 0.012(3) 0.013(3) 0.002(3)
O5 0.027(3) 0.041(3) 0.039(3) 0.002(3) 0.014(3) 0.010(2)
O6 0.040(3) 0.095(5) 0.023(3) 0.000(3) 0.015(3) 0.007(3)
O7 0.035(3) 0.070(5) 0.041(4) 0.004(3) 0.011(3) 0.014(3)
O8 0.042(4) 0.102(6) 0.062(4) 0.006(4) 0.032(3) 0.018(4)
O9 0.070(4) 0.032(3) 0.050(4) -0.010(3) 0.043(3) -0.007(3)
C26 0.064(6) 0.006(4) 0.047(5) -0.003(3) 0.029(5) -0.005(3)
C27 0.082(7) 0.013(4) 0.045(5) -0.002(4) 0.033(5) -0.010(4)
C28 0.055(6) 0.024(4) 0.042(5) 0.001(4) 0.014(4) -0.012(4)
C29 0.040(5) 0.033(5) 0.028(4) 0.006(3) 0.005(4) 0.000(4)
C30 0.043(5) 0.021(4) 0.037(4) 0.006(3) 0.024(4) 0.000(4)
C31 0.047(5) 0.018(3) 0.028(4) 0.012(3) 0.016(4) 0.010(3)
C32 0.040(4) 0.018(3) 0.035(4) 0.005(3) 0.019(4) 0.007(4)
C33 0.030(4) 0.032(4) 0.030(4) 0.006(3) 0.017(3) 0.011(3)
C34 0.037(4) 0.022(4) 0.028(4) 0.002(3) 0.013(4) 0.010(3)
C35 0.033(4) 0.031(4) 0.044(5) 0.011(4) 0.016(4) 0.012(4)
C36 0.047(5) 0.028(4) 0.042(5) 0.007(4) 0.027(4) 0.009(4)
C37 0.046(5) 0.020(4) 0.033(4) 0.005(3) 0.019(4) 0.004(4)
C38 0.058(6) 0.022(4) 0.037(5) -0.003(3) 0.027(4) -0.003(4)
C1S 0.10(2) 0.08(2) 0.13(3) 0.04(2) 0.03(2) 0.013(18)
C2S 0.083(18) 0.055(15) 0.10(2) 0.009(14) 0.056(17) 0.028(13)
C3S 0.17(4) 0.049(17) 0.13(3) -0.009(16) 0.05(3) 0.046(19)
C4S 0.16(3) 0.058(17) 0.14(3) 0.010(18) 0.10(3) 0.021(18)
C5S 0.19(3) 0.050(15) 0.080(19) 0.026(14) 0.08(2) 0.050(19)
C6S 0.17(3) 0.046(15) 0.17(3) 0.063(18) 0.08(3) 0.023(18)

loop_
_atom_type_symbol
_atom_type_description
_atom_type_scat_dispersion_real
_atom_type_scat_dispersion_imag
_atom_type_scat_source
C C 0.0033 0.0016 'International Tables Vol C Tables 4.2.6.8 and 6.1.1.4'
H H 0.0000 0.0000 'International Tables Vol C Tables 4.2.6.8 and 6.1.1.4'
N N 0.0061 0.0033 'International Tables Vol C Tables 4.2.6.8 and 6.1.1.4'
O O 0.0106 0.0060 'International Tables Vol C Tables 4.2.6.8 and 6.1.1.4'
S S 0.1246 0.1234 'International Tables Vol C Tables 4.2.6.8 and 6.1.1.4'
Pt Pt -1.7033 8.3905 'International Tables Vol C Tables 4.2.6.8 and 6.1.1.4'

loop_
_geom_angle_atom_site_label_1
_geom_angle_atom_site_label_2
_geom_angle_atom_site_label_3
_geom_angle
N1 Pt1 N2B 81.1(4)
N1 Pt1 N2 76.9(3)
N2B Pt1 N2 15.0(5)
N1 Pt1 S1 94.39(14)
N2B Pt1 S1 170.2(4)
N2 Pt1 S1 169.6(3)
N1 Pt1 S2 176.12(15)
N2B Pt1 S2 95.1(3)
N2 Pt1 S2 99.7(3)
S1 Pt1 S2 89.21(9)
C19 S1 Pt1 106.2(4)
C20 S2 Pt1 103.9(3)
C1 N1 C5 120.0
C1 N1 Pt1 124.4(3)
C5 N1 Pt1 115.6(3)
C2 C1 N1 120.0
C3 C2 C1 120.0
C4 C3 C2 120.0
C4 C3 C11 119.9(5)
C2 C3 C11 119.9(5)
C3 C4 C5 120.0
C6 C5 C4 122.6(5)
C6 C5 N1 117.4(5)
C4 C5 N1 120.0
C4B C5B C6B 128.1(9)
C12 C11 C13 110.4(8)
C12 C11 C3 112.1(7)
C13 C11 C3 106.3(7)
C12 C11 C14 107.4(7)
C13 C11 C14 108.6(8)
C3 C11 C14 112.0(6)
C6 N2 C10 120.0
C6 N2 Pt1 116.8(6)
C10 N2 Pt1 123.2(6)
C5 C6 C7 126.6(7)
C5 C6 N2 113.1(7)
C7 C6 N2 120.0
C6 C7 C8 120.0
C9 C8 C7 120.0
C9 C8 C15 121.6(8)
C7 C8 C15 118.4(8)
C8 C9 C10 120.0
C9 C10 N2 120.0
C17 C15 C18 110.0(17)
C17 C15 C16 109.7(15)
C18 C15 C16 107(2)
C17 C15 C8 109.1(13)
C18 C15 C8 111.0(19)
C16 C15 C8 109.7(13)
C10B N2B C6B 123.4(8)
C10B N2B Pt1 125.8(8)
C6B N2B Pt1 110.9(7)
N2B C6B C7B 116.5(8)
N2B C6B C5B 119.3(10)
C7B C6B C5B 124.1(10)
C6B C7B C8B 121.6(9)
C9B C8B C7B 119.0(9)
C9B C8B C15B 118.6(11)
C7B C8B C15B 122.3(11)
C10B C9B C8B 119.9(10)
N2B C10B C9B 119.2(10)
C17B C15B C16B 108(3)
C17B C15B C8B 106(2)
C16B C15B C8B 112.7(14)
C17B C15B C18B 108(2)
C16B C15B C18B 111.9(16)
C8B C15B C18B 109.6(16)
C20 C19 C24 117.7(9)
C20 C19 S1 120.8(8)
C24 C19 S1 121.5(9)
C19 C20 C21 119.2(10)
C19 C20 S2 119.9(7)
C21 C20 S2 120.9(9)
C22 C21 C20 120.5(12)
C21 C22 C23 122.1(10)
C21 C22 C25 124.5(14)
C23 C22 C25 113.4(12)
C24 C23 C22 115.0(12)
C23 C24 C19 125.4(12)
O1 N3 O2 125.8(8)
O1 N3 C28 116.7(8)
O2 N3 C28 117.5(8)
O4 N4 O3 125.5(7)
O4 N4 C30 116.4(7)
O3 N4 C30 118.0(7)
O6 N5 O5 125.6(6)
O6 N5 C33 117.2(6)
O5 N5 C33 117.1(6)
O7 N6 O8 123.9(8)
O7 N6 C35 118.4(7)
O8 N6 C35 117.7(7)
C27 C26 C31 124.1(8)
C27 C26 C38 126.6(8)
C31 C26 C38 108.9(8)
C26 C27 C28 116.1(8)
C29 C28 C27 123.5(8)
C29 C28 N3 117.2(8)
C27 C28 N3 118.8(8)
C28 C29 C30 118.2(8)
C29 C30 C31 121.9(7)
C29 C30 N4 116.3(7)
C31 C30 N4 121.5(7)
C30 C31 C26 115.6(8)
C30 C31 C32 135.5(7)
C26 C31 C32 108.7(7)
C33 C32 C37 116.0(7)
C33 C32 C31 136.3(7)
C37 C32 C31 107.7(6)
C34 C33 C32 121.4(6)
C34 C33 N5 115.3(6)
C32 C33 N5 123.1(7)
C35 C34 C33 119.0(7)
C34 C35 C36 122.5(8)
C34 C35 N6 118.5(7)
C36 C35 N6 119.0(7)
C37 C36 C35 116.4(7)
C36 C37 C32 124.3(7)
C36 C37 C38 126.8(7)
C32 C37 C38 108.8(7)
O9 C38 C26 128.1(8)
O9 C38 C37 126.6(8)
C26 C38 C37 105.2(7)
C2S C1S C6S 120.0
C1S C2S C3S 120.0
C4S C3S C2S 120.0
C3S C4S C5S 120.0
C6S C5S C4S 120.0
C5S C6S C1S 120.0

loop_
_geom_bond_atom_site_label_1
_geom_bond_atom_site_label_2
_geom_bond_distance
Pt1 N1 2.052(4)
Pt1 N2B 2.071(6)
Pt1 N2 2.085(5)
Pt1 S1 2.243(2)
Pt1 S2 2.251(2)
S1 C19 1.722(9)
S2 C20 1.799(11)
N1 C1 1.3900
N1 C5 1.3900
C1 C2 1.3900
C2 C3 1.3900
C3 C4 1.3900
C3 C11 1.539(9)
C4 C5 1.3900
C5 C6 1.384(6)
C1B C2B 1.378(9)
C4B C5B 1.403(9)
C5B C6B 1.415(9)
C11 C12 1.532(12)
C11 C13 1.536(13)
C11 C14 1.541(11)
N2 C6 1.3900
N2 C10 1.3900
C6 C7 1.3900
C7 C8 1.3900
C8 C9 1.3900
C8 C15 1.60(2)
C9 C10 1.3900
C15 C17 1.50(2)
C15 C18 1.56(4)
C15 C16 1.57(2)
N2B C10B 1.365(9)
N2B C6B 1.376(9)
C6B C7B 1.393(9)
C7B C8B 1.394(9)
C8B C9B 1.384(9)
C8B C15B 1.52(2)
C9B C10B 1.380(9)
C15B C17B 1.50(5)
C15B C16B 1.51(2)
C15B C18B 1.53(3)
C19 C20 1.378(14)
C19 C24 1.413(14)
C20 C21 1.405(13)
C21 C22 1.374(17)
C22 C23 1.417(17)
C22 C25 1.474(16)
C23 C24 1.355(14)
N3 O1 1.222(9)
N3 O2 1.224(10)
N3 C28 1.500(11)
N4 O4 1.217(8)
N4 O3 1.233(9)
N4 C30 1.459(10)
N5 O6 1.223(8)
N5 O5 1.231(8)
N5 C33 1.477(9)
N6 O7 1.213(9)
N6 O8 1.234(8)
N6 C35 1.471(10)
O9 C38 1.211(9)
C26 C27 1.370(12)
C26 C31 1.408(11)
C26 C38 1.478(12)
C27 C28 1.378(12)
C28 C29 1.371(11)
C29 C30 1.379(11)
C30 C31 1.401(11)
C31 C32 1.478(11)
C32 C33 1.393(11)
C32 C37 1.410(10)
C33 C34 1.388(10)
C34 C35 1.375(10)
C35 C36 1.390(11)
C36 C37 1.364(11)
C37 C38 1.501(11)
C1S C2S 1.3900
C1S C6S 1.3900
C2S C3S 1.3900
C3S C4S 1.3900
C4S C5S 1.3900
C5S C6S 1.3900
